data_4333082
loop_
_publ_author_name
'Niemeyer, Mark'

_publ_section_title
;
 Reactions of Hypersilyl Potassium with Rare-Earth Metal
 Bis(Trimethylsilylamides):&#x00A0; Addition versus Peripheral
 Deprotonation
;
_journal_issue 22
_journal_name_full 'Inorganic Chemistry'
_journal_page_first 9085
_journal_page_last 9095
_journal_paper_doi 10.1021/ic0613659
_journal_volume 45
_journal_year 2006
_chemical_formula_sum 'C16 H43 N2 O Si4 Y'
_chemical_formula_weight 480.79
_chemical_name_systematic
; 
1,5-bis(bis(trimethylsilyl)amido)-1,5-bis(tetrahydrofuran)-3,3,7,7-
tetramethyl-4,8-bis(trimethylsilyl)-4,8-diaza-3,7-disila-1,5-
diyttratricyclo(4.2.0.0^2,5^)octane 
;
_space_group_IT_number 14
_symmetry_cell_setting monoclinic
_symmetry_space_group_name_Hall '-P 2yn'
_symmetry_space_group_name_H-M 'P 1 21/n 1'
_atom_sites_solution_hydrogens geom
_atom_sites_solution_primary direct
_atom_sites_solution_secondary difmap
_audit_creation_method SHELXL-97
_cell_angle_alpha 90.00
_cell_angle_beta 99.03(2)
_cell_angle_gamma 90.00
_cell_formula_units_Z 4
_cell_length_a 11.232(4)
_cell_length_b 20.641(6)
_cell_length_c 11.872(3)
_cell_measurement_temperature 173(2)
_cell_volume 2718.3(14)
_computing_structure_refinement 'SHELXL-97 (Sheldrick, 1997)'
_computing_structure_solution 'SHELXS-97 (Sheldrick, 1990)'
_diffrn_ambient_temperature 173(2)
_diffrn_measured_fraction_theta_full 0.985
_diffrn_measured_fraction_theta_max 0.985
_diffrn_measurement_device_type 'Siemens P4'
_diffrn_radiation_monochromator graphite
_diffrn_radiation_source 'fine-focus sealed tube'
_diffrn_radiation_type MoK\a
_diffrn_radiation_wavelength 0.71073
_diffrn_reflns_av_R_equivalents 0.0852
_diffrn_reflns_av_sigmaI/netI 0.1946
_diffrn_reflns_limit_h_max 13
_diffrn_reflns_limit_h_min -13
_diffrn_reflns_limit_k_max 24
_diffrn_reflns_limit_k_min 0
_diffrn_reflns_limit_l_max 14
_diffrn_reflns_limit_l_min 0
_diffrn_reflns_number 5135
_diffrn_reflns_theta_full 25.00
_diffrn_reflns_theta_max 25.00
_diffrn_reflns_theta_min 2.08
_diffrn_standards_interval_count 298
_diffrn_standards_number 2
_exptl_absorpt_coefficient_mu 2.328
_exptl_absorpt_correction_T_max 0.785
_exptl_absorpt_correction_T_min 0.323
_exptl_absorpt_correction_type psi-scan
_exptl_crystal_colour colorless
_exptl_crystal_density_diffrn 1.175
_exptl_crystal_density_method 'not measured'
_exptl_crystal_description plate
_exptl_crystal_F_000 1024
_exptl_crystal_size_max 0.55
_exptl_crystal_size_mid 0.30
_exptl_crystal_size_min 0.15
_refine_diff_density_max 0.373
_refine_diff_density_min -0.326
_refine_diff_density_rms 0.070
_refine_ls_extinction_method none
_refine_ls_goodness_of_fit_ref 0.736
_refine_ls_hydrogen_treatment refU
_refine_ls_matrix_type full
_refine_ls_number_parameters 230
_refine_ls_number_reflns 4722
_refine_ls_number_restraints 5
_refine_ls_restrained_S_all 0.736
_refine_ls_R_factor_all 0.1258
_refine_ls_R_factor_gt 0.0456
_refine_ls_shift/su_max 0.000
_refine_ls_shift/su_mean 0.000
_refine_ls_structure_factor_coef Fsqd
_refine_ls_weighting_details 'calc w=1/[\s^2^(Fo^2^)+(0.0245P)^2^] where P=(Fo^2^+2Fc^2^)/3'
_refine_ls_weighting_scheme calc
_refine_ls_wR_factor_gt 0.0866
_refine_ls_wR_factor_ref 0.1004
_reflns_number_gt 2142
_reflns_number_total 4722
_reflns_threshold_expression >2sigma(I)
_cod_data_source_file ic0613659sup1.cif
_cod_data_source_block 8
_cod_original_cell_volume 2718.2(13)
_cod_original_sg_symbol_H-M P2(1)/n
_cod_database_code 4333082

loop_
_symmetry_equiv_pos_as_xyz
'x, y, z'
'-x+1/2, y+1/2, -z+1/2'
'-x, -y, -z'
'x-1/2, -y-1/2, z-1/2'

loop_
_atom_site_label
_atom_site_type_symbol
_atom_site_fract_x
_atom_site_fract_y
_atom_site_fract_z
_atom_site_U_iso_or_equiv
_atom_site_adp_type
_atom_site_occupancy
_atom_site_symmetry_multiplicity
_atom_site_calc_flag
_atom_site_refinement_flags
_atom_site_disorder_assembly
_atom_site_disorder_group
Y Y 0.57667(5) 0.43198(3) 0.58701(5) 0.03491(16) Uani 1 1 d . . .
N1 N 0.6521(4) 0.35472(19) 0.4840(3) 0.0370(11) Uani 1 1 d . . .
N2 N 0.7230(4) 0.4539(2) 0.7389(4) 0.0421(13) Uani 1 1 d . . .
Si1 Si 0.62706(16) 0.38923(8) 0.35132(15) 0.0518(5) Uani 1 1 d . . .
Si2 Si 0.72743(16) 0.28366(8) 0.52476(16) 0.0551(5) Uani 1 1 d . . .
Si3 Si 0.85002(15) 0.49176(9) 0.71115(16) 0.0537(5) Uani 1 1 d . . .
Si4 Si 0.70176(16) 0.43770(10) 0.87679(14) 0.0607(5) Uani 1 1 d . . .
C11 C 0.5489(5) 0.4675(3) 0.3754(5) 0.0502(17) Uani 1 1 d . . .
H11A H 0.4687 0.4653 0.3194 0.065(18) Uiso 1 1 d . . .
H11B H 0.5954 0.4998 0.3543 0.07(2) Uiso 1 1 d . . .
C12 C 0.5266(8) 0.3398(3) 0.2438(6) 0.121(4) Uani 1 1 d . . .
H12A H 0.5629 0.2971 0.2369 0.145(6) Uiso 1 1 calc R . .
H12B H 0.5165 0.3618 0.1697 0.145(6) Uiso 1 1 calc R . .
H12C H 0.4478 0.3347 0.2682 0.145(6) Uiso 1 1 calc R . .
C13 C 0.7676(7) 0.4040(4) 0.2850(6) 0.121(4) Uani 1 1 d . . .
H13A H 0.7459 0.4274 0.2129 0.145(6) Uiso 1 1 calc R . .
H13B H 0.8044 0.3624 0.2706 0.145(6) Uiso 1 1 calc R . .
H13C H 0.8251 0.4298 0.3372 0.145(6) Uiso 1 1 calc R . .
C21 C 0.8860(6) 0.2856(4) 0.4981(7) 0.124(4) Uani 1 1 d . . .
H21A H 0.8872 0.2932 0.4168 0.145(6) Uiso 1 1 calc R . .
H21B H 0.9249 0.2441 0.5205 0.145(6) Uiso 1 1 calc R . .
H21C H 0.9295 0.3206 0.5429 0.145(6) Uiso 1 1 calc R . .
C22 C 0.6566(8) 0.2113(3) 0.4466(7) 0.115(3) Uani 1 1 d . . .
H22A H 0.5706 0.2101 0.4523 0.145(6) Uiso 1 1 calc R . .
H22B H 0.6956 0.1719 0.4803 0.145(6) Uiso 1 1 calc R . .
H22C H 0.6666 0.2141 0.3662 0.145(6) Uiso 1 1 calc R . .
C23 C 0.7250(7) 0.2679(3) 0.6789(6) 0.105(3) Uani 1 1 d . . .
H23A H 0.6414 0.2659 0.6926 0.145(6) Uiso 1 1 calc R . .
H23B H 0.7674 0.3028 0.7245 0.145(6) Uiso 1 1 calc R . .
H23C H 0.7651 0.2265 0.7005 0.145(6) Uiso 1 1 calc R . .
C31 C 0.9893(6) 0.4412(4) 0.7359(7) 0.131(4) Uani 1 1 d . . .
H31A H 1.0508 0.4606 0.6963 0.145(6) Uiso 1 1 calc R . .
H31B H 0.9706 0.3974 0.7065 0.145(6) Uiso 1 1 calc R . .
H31C H 1.0196 0.4391 0.8178 0.145(6) Uiso 1 1 calc R . .
C32 C 0.8317(6) 0.5124(4) 0.5569(6) 0.108(3) Uani 1 1 d . . .
H32A H 0.8978 0.5408 0.5430 0.145(6) Uiso 1 1 calc R . .
H32B H 0.7546 0.5347 0.5343 0.145(6) Uiso 1 1 calc R . .
H32C H 0.8330 0.4726 0.5121 0.145(6) Uiso 1 1 calc R . .
C33 C 0.8863(7) 0.5683(4) 0.7885(7) 0.133(4) Uani 1 1 d . . .
H33A H 0.9612 0.5861 0.7686 0.145(6) Uiso 1 1 calc R . .
H33B H 0.8966 0.5602 0.8708 0.145(6) Uiso 1 1 calc R . .
H33C H 0.8206 0.5993 0.7673 0.145(6) Uiso 1 1 calc R . .
C41 C 0.6748(7) 0.5125(3) 0.9620(5) 0.092(3) Uani 1 1 d . . .
H41A H 0.5974 0.5321 0.9297 0.145(6) Uiso 1 1 calc R . .
H41B H 0.7398 0.5438 0.9588 0.145(6) Uiso 1 1 calc R . .
H41C H 0.6732 0.5003 1.0415 0.145(6) Uiso 1 1 calc R . .
C42 C 0.5640(6) 0.3870(3) 0.8763(6) 0.093(3) Uani 1 1 d . . .
H42A H 0.4931 0.4109 0.8392 0.145(6) Uiso 1 1 calc R . .
H42B H 0.5543 0.3768 0.9549 0.145(6) Uiso 1 1 calc R . .
H42C H 0.5721 0.3468 0.8344 0.145(6) Uiso 1 1 calc R . .
C43 C 0.8319(7) 0.3912(4) 0.9603(6) 0.118(3) Uani 1 1 d . . .
H43A H 0.9009 0.4204 0.9805 0.145(6) Uiso 1 1 calc R . .
H43B H 0.8546 0.3555 0.9136 0.145(6) Uiso 1 1 calc R . .
H43C H 0.8075 0.3738 1.0300 0.145(6) Uiso 1 1 calc R . .
O51 O 0.4036(3) 0.3647(2) 0.5957(4) 0.0617(12) Uani 1 1 d D . .
C52 C 0.3066(6) 0.3663(4) 0.6664(6) 0.092(3) Uani 1 1 d D B .
H52A H 0.3382 0.3549 0.7465 0.137(12) Uiso 1 1 calc R . .
H52B H 0.2691 0.4097 0.6644 0.137(12) Uiso 1 1 calc R . .
C53 C 0.2192(8) 0.3176(5) 0.6143(9) 0.156(5) Uani 1 1 d D . .
H53A H 0.2205 0.2797 0.6658 0.137(12) Uiso 1 1 calc R A 1
H53B H 0.1371 0.3362 0.6033 0.137(12) Uiso 1 1 calc R A 1
C54 C 0.2489(11) 0.2968(7) 0.5051(10) 0.102(4) Uiso 0.65 1 d PD B 1
H54A H 0.2491 0.2489 0.5005 0.137(12) Uiso 0.65 1 calc PR B 1
H54B H 0.1887 0.3137 0.4420 0.137(12) Uiso 0.65 1 calc PR B 1
C55 C 0.3653(10) 0.3217(5) 0.4969(8) 0.090(4) Uiso 0.65 1 d PD B 1
H55A H 0.3628 0.3463 0.4249 0.137(12) Uiso 0.65 1 calc PR B 1
H55B H 0.4234 0.2856 0.4969 0.137(12) Uiso 0.65 1 calc PR B 1
C54A C 0.2885(17) 0.2647(8) 0.578(2) 0.107(9) Uiso 0.35 1 d PD B 2
H54C H 0.2973 0.2288 0.6338 0.137(12) Uiso 0.35 1 calc PR B 2
H54D H 0.2510 0.2479 0.5024 0.137(12) Uiso 0.35 1 calc PR B 2
C55A C 0.4014(17) 0.2946(4) 0.572(2) 0.083(7) Uiso 0.35 1 d PD B 2
H55C H 0.4219 0.2877 0.4946 0.137(12) Uiso 0.35 1 calc PR B 2
H55D H 0.4643 0.2732 0.6271 0.137(12) Uiso 0.35 1 calc PR B 2

loop_
_atom_site_aniso_label
_atom_site_aniso_U_11
_atom_site_aniso_U_22
_atom_site_aniso_U_33
_atom_site_aniso_U_23
_atom_site_aniso_U_13
_atom_site_aniso_U_12
Y 0.0330(3) 0.0343(3) 0.0376(3) 0.0019(4) 0.0059(2) 0.0023(3)
N1 0.042(3) 0.028(3) 0.042(3) 0.001(2) 0.008(2) 0.001(2)
N2 0.039(3) 0.048(3) 0.040(3) 0.000(2) 0.006(2) 0.008(2)
Si1 0.0616(11) 0.0490(12) 0.0436(12) -0.0067(9) 0.0046(9) 0.0155(10)
Si2 0.0674(12) 0.0409(11) 0.0589(13) 0.0047(10) 0.0160(10) 0.0174(10)
Si3 0.0444(10) 0.0572(12) 0.0556(12) -0.0030(10) -0.0039(9) 0.0014(9)
Si4 0.0670(11) 0.0756(14) 0.0390(11) 0.0000(11) 0.0067(9) 0.0224(12)
C11 0.041(4) 0.047(4) 0.059(4) 0.002(3) 0.000(3) 0.002(3)
C12 0.176(9) 0.077(6) 0.090(6) -0.034(5) -0.042(6) 0.038(6)
C13 0.136(7) 0.173(9) 0.073(6) 0.049(6) 0.077(6) 0.067(7)
C21 0.081(6) 0.116(7) 0.183(10) 0.050(7) 0.047(6) 0.051(5)
C22 0.174(9) 0.049(5) 0.118(7) -0.009(5) 0.014(7) 0.014(6)
C23 0.167(8) 0.072(6) 0.079(6) 0.014(5) 0.027(6) 0.055(6)
C31 0.071(5) 0.148(8) 0.186(10) 0.074(7) 0.054(6) 0.042(6)
C32 0.087(6) 0.145(8) 0.087(7) 0.038(6) -0.004(5) -0.047(6)
C33 0.122(7) 0.132(8) 0.153(9) -0.076(7) 0.046(6) -0.071(7)
C41 0.124(7) 0.109(7) 0.043(5) -0.016(4) 0.014(4) 0.017(5)
C42 0.101(6) 0.113(7) 0.073(6) 0.001(5) 0.039(5) -0.014(5)
C43 0.109(6) 0.184(9) 0.061(5) 0.032(6) 0.012(5) 0.073(6)
O51 0.055(3) 0.049(3) 0.087(4) -0.004(3) 0.030(3) -0.006(2)
C52 0.073(5) 0.137(8) 0.074(6) 0.007(5) 0.034(5) -0.024(5)
C53 0.111(8) 0.176(11) 0.188(12) -0.011(9) 0.044(8) -0.099(8)

loop_
_atom_type_symbol
_atom_type_description
_atom_type_scat_dispersion_real
_atom_type_scat_dispersion_imag
_atom_type_scat_source
C C 0.0033 0.0016 'International Tables Vol C Tables 4.2.6.8 and 6.1.1.4'
H H 0.0000 0.0000 'International Tables Vol C Tables 4.2.6.8 and 6.1.1.4'
N N 0.0061 0.0033 'International Tables Vol C Tables 4.2.6.8 and 6.1.1.4'
O O 0.0106 0.0060 'International Tables Vol C Tables 4.2.6.8 and 6.1.1.4'
Si Si 0.0817 0.0704 'International Tables Vol C Tables 4.2.6.8 and 6.1.1.4'
Y Y -2.7962 3.5667 'International Tables Vol C Tables 4.2.6.8 and 6.1.1.4'

loop_
_geom_angle_atom_site_label_1
_geom_angle_atom_site_label_2
_geom_angle_atom_site_label_3
_geom_angle
_geom_angle_site_symmetry_1
_geom_angle_site_symmetry_3
N1 Y N2 106.44(15) . .
N1 Y O51 89.42(15) . .
N2 Y O51 124.49(16) . .
N1 Y C11 157.30(17) . 3_666
N2 Y C11 92.81(16) . 3_666
O51 Y C11 89.41(18) . 3_666
N1 Y C11 70.84(16) . .
N2 Y C11 132.21(18) . .
O51 Y C11 103.30(17) . .
C11 Y C11 87.4(2) 3_666 .
N1 Y Si1 33.22(11) . .
N2 Y Si1 124.27(11) . .
O51 Y Si1 98.00(11) . .
C11 Y Si1 124.84(14) 3_666 .
C11 Y Si1 37.63(13) . .
N1 Y Si3 95.78(11) . .
N2 Y Si3 26.28(11) . .
O51 Y Si3 150.10(11) . .
C11 Y Si3 96.48(14) 3_666 .
C11 Y Si3 106.23(14) . .
Si1 Y Si3 102.41(5) . .
N1 Y Y 114.26(11) . 3_666
N2 Y Y 119.91(11) . 3_666
O51 Y Y 98.74(10) . 3_666
C11 Y Y 43.71(14) 3_666 3_666
C11 Y Y 43.69(13) . 3_666
Si1 Y Y 81.21(4) . 3_666
Si3 Y Y 105.74(4) . 3_666
Si1 N1 Si2 127.9(3) . .
Si1 N1 Y 100.59(19) . .
Si2 N1 Y 131.2(2) . .
Si3 N2 Si4 121.1(2) . .
Si3 N2 Y 117.3(2) . .
Si4 N2 Y 121.4(2) . .
N1 Si1 C12 113.3(3) . .
N1 Si1 C11 103.3(2) . .
C12 Si1 C11 109.0(3) . .
N1 Si1 C13 115.0(3) . .
C12 Si1 C13 104.9(4) . .
C11 Si1 C13 111.4(3) . .
N1 Si1 Y 46.20(14) . .
C12 Si1 Y 127.0(3) . .
C11 Si1 Y 57.16(19) . .
C13 Si1 Y 128.1(3) . .
N1 Si2 C21 112.0(3) . .
N1 Si2 C23 110.0(3) . .
C21 Si2 C23 109.5(4) . .
N1 Si2 C22 112.9(3) . .
C21 Si2 C22 106.1(4) . .
C23 Si2 C22 106.1(4) . .
N2 Si3 C33 115.1(3) . .
N2 Si3 C32 109.2(3) . .
C33 Si3 C32 106.0(4) . .
N2 Si3 C31 114.8(3) . .
C33 Si3 C31 106.7(4) . .
C32 Si3 C31 104.1(4) . .
N2 Si3 Y 36.43(15) . .
C33 Si3 Y 129.7(3) . .
C32 Si3 Y 72.9(2) . .
C31 Si3 Y 122.7(3) . .
N2 Si4 C42 110.1(3) . .
N2 Si4 C43 112.7(3) . .
C42 Si4 C43 106.8(4) . .
N2 Si4 C41 114.0(3) . .
C42 Si4 C41 104.8(3) . .
C43 Si4 C41 107.9(3) . .
Si1 C11 Y 174.2(3) . 3_666
Si1 C11 Y 85.2(2) . .
Y C11 Y 92.6(2) 3_666 .
C55A O51 C52 98.0(9) . .
C55A O51 C55 42.6(9) . .
C52 O51 C55 108.4(6) . .
C55A O51 Y 123.2(8) . .
C52 O51 Y 133.3(4) . .
C55 O51 Y 116.6(5) . .
C53 C52 O51 104.4(6) . .
C54A C53 C54 45.6(11) . .
C54A C53 C52 106.7(11) . .
C54 C53 C52 110.2(8) . .
C55 C54 C53 107.3(9) . .
C54 C55 O51 108.5(8) . .
C55A C54A C53 102.3(14) . .
C54A C55A O51 113.9(13) . .

loop_
_geom_bond_atom_site_label_1
_geom_bond_atom_site_label_2
_geom_bond_distance
_geom_bond_site_symmetry_2
Y N1 2.254(4) .
Y N2 2.286(4) .
Y O51 2.404(4) .
Y C11 2.587(6) 3_666
Y C11 2.589(6) .
Y Si1 3.070(2) .
Y Si3 3.421(2) .
Y Y 3.7421(13) 3_666
N1 Si1 1.711(4) .
N1 Si2 1.725(4) .
N2 Si3 1.704(4) .
N2 Si4 1.724(5) .
Si1 C12 1.868(7) .
Si1 C11 1.881(6) .
Si1 C13 1.896(7) .
Si2 C21 1.858(7) .
Si2 C23 1.863(7) .
Si2 C22 1.868(7) .
Si3 C33 1.840(7) .
Si3 C32 1.860(7) .
Si3 C31 1.864(7) .
Si4 C42 1.867(7) .
Si4 C43 1.893(6) .
Si4 C41 1.897(7) .
C11 Y 2.587(6) 3_666
O51 C55A 1.474(7) .
O51 C52 1.476(5) .
O51 C55 1.480(6) .
C52 C53 1.472(9) .
C53 C54A 1.446(11) .
C53 C54 1.453(11) .
C54 C55 1.423(11) .
C54A C55A 1.422(12) .
